data_7241080
loop_
_publ_author_name
'Zhu, Gui-Ying'
'Liu, Zhenliang'
'Wang, Jia'
'Niu, Xue'
'Wang, Teng'
'Jin, Guo-Xia'
'Ma, Jian-Ping'

_publ_section_title
;
 Syntheses of four porous 3-D Cd(ii) metal--organic frameworks from a new
 multidentate ligand 5-(imidazol-1-yl)-N&#x2032;-(pyridin-4-ylmethylene)
 nicotinohydrazide and their characterization and adsorption properties
;
_journal_issue 51
_journal_name_full 'RSC Advances'
_journal_page_first 30650
_journal_page_last 30655
_journal_paper_doi 10.1039/D0RA05131D
_journal_volume 10
_journal_year 2020
_chemical_formula_moiety 'C15 H11 Cd I N6 O'
_chemical_formula_sum 'C15 H11 Cd I N6 O'
_chemical_formula_weight 530.61
_space_group_crystal_system monoclinic
_space_group_IT_number 14
_space_group_name_Hall '-P 2ybc'
_space_group_name_H-M_alt 'P 1 21/c 1'
_symmetry_Int_Tables_number 14
_audit_creation_date 2020-07-15
_audit_creation_method
;
Olex2 1.2
(compiled 2018.05.29 svn.r3508 for OlexSys, GUI svn.r5506)
;
_audit_update_record
;
2020-07-15 deposited with the CCDC.	2020-07-31 downloaded from the CCDC.
;
_cell_angle_alpha 90
_cell_angle_beta 99.393(5)
_cell_angle_gamma 90
_cell_formula_units_Z 4
_cell_length_a 13.9866(6)
_cell_length_b 13.6934(7)
_cell_length_c 12.0880(7)
_cell_measurement_reflns_used 3104
_cell_measurement_temperature 100.00(10)
_cell_measurement_theta_max 28.9320
_cell_measurement_theta_min 3.3030
_cell_volume 2284.1(2)
_computing_cell_refinement 'CrysAlisPro 1.171.38.41 (Rigaku OD, 2015)'
_computing_data_collection 'CrysAlisPro 1.171.38.41 (Rigaku OD, 2015)'
_computing_data_reduction 'CrysAlisPro 1.171.38.41 (Rigaku OD, 2015)'
_computing_molecular_graphics 'Olex2 (Dolomanov et al., 2009)'
_computing_publication_material 'Olex2 (Dolomanov et al., 2009)'
_computing_structure_refinement 'olex2.refine (Bourhis et al., 2015)'
_diffrn_ambient_environment N~2~
_diffrn_ambient_temperature 100.00(10)
_diffrn_detector 'CCD plate'
_diffrn_detector_area_resol_mean 16.0793
_diffrn_detector_type Eos
_diffrn_measured_fraction_theta_full 0.9979
_diffrn_measured_fraction_theta_max 0.9979
_diffrn_measurement_details
;
List of Runs (angles in degrees, time in seconds):

  # Type    Start    End  Width  t~exp~   \w     \q     \k     \f   Frames
#--------------------------------------------------------------------------
  1  \w     14.00  88.00   1.00    7.66    --   18.80  57.00 -30.00   74
  2  \w    -35.00  37.00   1.00    7.66    --   18.80 -77.00  30.00   72
  3  \w    -42.00  33.00   1.00    7.66    --  -19.03  37.00 -60.00   75
  4  \w    -81.00 -37.00   1.00    7.66    --  -19.03 150.00 112.00   44
;
_diffrn_measurement_device 'four-circle diffractometer'
_diffrn_measurement_device_type 'SuperNova, Dual, Cu at zero, Eos'
_diffrn_measurement_method '\w scans'
_diffrn_orient_matrix_type 'CrysAlisPro convention (1999,Acta A55,543-557)'
_diffrn_orient_matrix_UB_11 0.0005170000
_diffrn_orient_matrix_UB_12 0.0130120000
_diffrn_orient_matrix_UB_13 0.0568278000
_diffrn_orient_matrix_UB_21 -0.0512003000
_diffrn_orient_matrix_UB_22 0.0049764000
_diffrn_orient_matrix_UB_23 -0.0106447000
_diffrn_orient_matrix_UB_31 -0.0050873000
_diffrn_orient_matrix_UB_32 -0.0498820000
_diffrn_orient_matrix_UB_33 0.0137947000
_diffrn_radiation_monochromator mirror
_diffrn_radiation_probe x-ray
_diffrn_radiation_type 'Mo K\a'
_diffrn_radiation_wavelength 0.71073
_diffrn_reflns_av_R_equivalents 0.0319
_diffrn_reflns_av_unetI/netI 0.0499
_diffrn_reflns_limit_h_max 19
_diffrn_reflns_limit_h_min -17
_diffrn_reflns_limit_k_max 17
_diffrn_reflns_limit_k_min -17
_diffrn_reflns_limit_l_max 15
_diffrn_reflns_limit_l_min -15
_diffrn_reflns_number 11461
_diffrn_reflns_theta_full 25.6766
_diffrn_reflns_theta_max 25.68
_diffrn_reflns_theta_min 3.31
_diffrn_source 'micro-focus sealed X-ray tube'
_diffrn_source_type 'SuperNova (Mo) X-ray Source'
_exptl_absorpt_coefficient_mu 2.318
_exptl_absorpt_correction_T_max 1.00000
_exptl_absorpt_correction_T_min 0.83998
_exptl_absorpt_correction_type multi-scan
_exptl_absorpt_process_details
;
CrysAlisPro 1.171.38.41 (Rigaku Oxford Diffraction, 2015)
Empirical absorption correction using spherical harmonics,
 implemented in SCALE3 ABSPACK scaling algorithm.
;
_exptl_crystal_colour 'clear light yellow'
_exptl_crystal_density_diffrn 1.5429
_exptl_crystal_description plate
_exptl_crystal_F_000 1003.4362
_exptl_crystal_size_max 0.17
_exptl_crystal_size_mid 0.13
_exptl_crystal_size_min 0.03
_refine_diff_density_max 4.4225
_refine_diff_density_min -3.2213
_refine_diff_density_rms 0.2218
_refine_ls_d_res_high 0.8202
_refine_ls_d_res_low 6.1616
_refine_ls_goodness_of_fit_ref 0.9964
_refine_ls_hydrogen_treatment constr
_refine_ls_matrix_type full
_refine_ls_number_constraints 22
_refine_ls_number_parameters 217
_refine_ls_number_reflns 4332
_refine_ls_number_restraints 0
_refine_ls_restrained_S_all 0.9964
_refine_ls_R_factor_all 0.0766
_refine_ls_R_factor_gt 0.0611
_refine_ls_shift/su_max 0.0000
_refine_ls_shift/su_mean 0.0000
_refine_ls_structure_factor_coef Fsqd
_refine_ls_weighting_details 'w=1/[\s^2^(Fo^2^)+(0.0755P)^2^+29.1730P] where P=(Fo^2^+2Fc^2^)/3'
_refine_ls_weighting_scheme calc
_refine_ls_wR_factor_gt 0.1621
_refine_ls_wR_factor_ref 0.1732
_reflns_Friedel_coverage 0.0
_reflns_limit_h_max 16
_reflns_limit_h_min -17
_reflns_limit_k_max 16
_reflns_limit_k_min 0
_reflns_limit_l_max 14
_reflns_limit_l_min 0
_reflns_number_gt 3237
_reflns_number_total 4332
_reflns_threshold_expression I>=2u(I)
_cod_data_source_file d0ra05131d2.cif
_cod_data_source_block exp_1869_sqd
_cod_depositor_comments 'Adding full bibliography for 7241077--7241080.cif.'
_cod_database_code 7241080
_chemical_oxdiff_formula 'C1 H1 O1 N1 Cd1 I1'
_reflns_odcompleteness_completeness 99.71
_reflns_odcompleteness_iscentric 1
_reflns_odcompleteness_theta 26.32
_olex2_refinement_description
;
1. Fixed Uiso
 At 1.2 times of:
  All C(H) groups
2.a Aromatic/amide H refined with riding coordinates:
 C1(H1), C2(H2), C4(H4), C5(H5), C6(H6), C9(H9), C10(H10), C12(H12), C13(H13),
 C14(H14), C15(H15)
;
_platon_squeeze_void_probe_radius 1.20
_olex2_submission_special_instructions 'No special instructions were received'
_oxdiff_exptl_absorpt_empirical_details
;
Empirical correction (ABSPACK) includes:
- Absorption correction using spherical harmonics
- Frame scaling
;
_oxdiff_exptl_absorpt_empirical_full_max 1.139
_oxdiff_exptl_absorpt_empirical_full_min 0.913

loop_
_space_group_symop_id
_space_group_symop_operation_xyz
1 x,y,z
2 -x,y+1/2,-z+1/2
3 -x,-y,-z
4 x,-y-1/2,z-1/2

loop_
_atom_site_label
_atom_site_type_symbol
_atom_site_fract_x
_atom_site_fract_y
_atom_site_fract_z
_atom_site_U_iso_or_equiv
_atom_site_adp_type
_atom_site_occupancy
_atom_site_refinement_flags_posn
C1 C -0.1433(7) 0.8656(8) 0.6652(9) 0.049(3) Uani 1.000000 .
H1 H -0.1971(7) 0.8834(8) 0.6134(9) 0.059(3) Uiso 1.000000 R
C2 C -0.0822(7) 0.7950(7) 0.6333(8) 0.047(2) Uani 1.000000 .
H2 H -0.0953(7) 0.7669(7) 0.5624(8) 0.057(3) Uiso 1.000000 R
C3 C -0.0013(6) 0.7669(6) 0.7089(8) 0.038(2) Uani 1.000000 .
C4 C 0.0155(7) 0.8151(9) 0.8079(9) 0.064(3) Uani 1.000000 .
H4 H 0.0711(7) 0.8018(9) 0.8592(9) 0.076(4) Uiso 1.000000 R
C5 C -0.0492(7) 0.8835(9) 0.8330(9) 0.058(3) Uani 1.000000 .
H5 H -0.0362(7) 0.9143(9) 0.9024(9) 0.070(4) Uiso 1.000000 R
C6 C 0.0608(6) 0.6897(7) 0.6753(8) 0.039(2) Uani 1.000000 .
H6 H 0.0379(6) 0.6616(7) 0.6059(8) 0.047(2) Uiso 1.000000 R
C7 C 0.2580(6) 0.6442(6) 0.8795(7) 0.0327(18) Uani 1.000000 .
C8 C 0.3058(6) 0.6911(6) 0.9887(7) 0.0313(18) Uani 1.000000 .
C9 C 0.2794(6) 0.7841(6) 1.0190(7) 0.0343(19) Uani 1.000000 .
H9 H 0.2322(6) 0.8174(6) 0.9702(7) 0.041(2) Uiso 1.000000 R
C10 C 0.3843(6) 0.7790(6) 1.1839(7) 0.0350(19) Uani 1.000000 .
H10 H 0.4114(6) 0.8092(6) 1.2507(7) 0.042(2) Uiso 1.000000 R
C11 C 0.4142(6) 0.6870(6) 1.1614(7) 0.0316(18) Uani 1.000000 .
C12 C 0.3752(6) 0.6405(6) 1.0614(7) 0.0298(17) Uani 1.000000 .
H12 H 0.3949(6) 0.5782(6) 1.0444(7) 0.036(2) Uiso 1.000000 R
C13 C 0.5636(6) 0.5888(6) 1.2172(7) 0.0299(17) Uani 1.000000 .
H13 H 0.5781(6) 0.5785(6) 1.1457(7) 0.036(2) Uiso 1.000000 R
C14 C 0.4884(7) 0.6370(8) 1.3561(7) 0.042(2) Uani 1.000000 .
H14 H 0.4445(7) 0.6653(8) 1.3966(7) 0.051(3) Uiso 1.000000 R
C15 C 0.5694(6) 0.5850(7) 1.3970(7) 0.038(2) Uani 1.000000 .
H15 H 0.5900(6) 0.5707(7) 1.4723(7) 0.046(2) Uiso 1.000000 R
Cd1 Cd 0.23715(4) 0.52441(4) 0.66998(5) 0.02564(19) Uani 1.000000 .
I1 I 0.17563(5) 0.46930(5) 0.44461(6) 0.0489(2) Uani 1.000000 .
N1 N -0.1309(5) 0.9088(5) 0.7624(7) 0.0379(17) Uani 1.000000 .
N2 N 0.1420(5) 0.6538(5) 0.7259(6) 0.0365(17) Uani 1.000000 .
N3 N 0.1834(5) 0.6962(5) 0.8260(6) 0.0377(17) Uani 1.000000 .
N4 N 0.3172(5) 0.8268(5) 1.1123(6) 0.0366(17) Uani 1.000000 .
N5 N 0.4857(5) 0.6387(5) 1.2409(6) 0.0339(16) Uani 1.000000 .
N6 N 0.6156(5) 0.5570(5) 1.3116(6) 0.0306(15) Uani 1.000000 .
O1 O 0.2937(4) 0.5661(4) 0.8527(5) 0.0370(14) Uani 1.000000 .

loop_
_atom_site_aniso_label
_atom_site_aniso_U_11
_atom_site_aniso_U_22
_atom_site_aniso_U_33
_atom_site_aniso_U_12
_atom_site_aniso_U_13
_atom_site_aniso_U_23
C1 0.041(5) 0.049(6) 0.050(6) 0.016(4) -0.016(4) 0.001(5)
C2 0.051(6) 0.045(6) 0.040(5) 0.009(5) -0.007(4) -0.009(4)
C3 0.039(5) 0.027(4) 0.043(5) -0.000(4) -0.007(4) 0.001(4)
C4 0.041(6) 0.083(8) 0.057(7) 0.030(6) -0.021(5) -0.024(6)
C5 0.048(6) 0.072(8) 0.049(6) 0.016(5) -0.011(5) -0.022(6)
C6 0.036(5) 0.037(5) 0.040(5) 0.006(4) -0.006(4) -0.007(4)
C7 0.029(4) 0.033(5) 0.032(4) 0.004(4) -0.004(3) -0.003(4)
C8 0.031(4) 0.032(4) 0.029(4) 0.004(3) 0.001(3) -0.001(3)
C9 0.029(4) 0.035(5) 0.037(5) 0.006(4) -0.000(3) 0.001(4)
C10 0.033(4) 0.033(4) 0.036(5) 0.006(4) -0.005(4) -0.007(4)
C11 0.022(4) 0.033(4) 0.038(5) 0.007(3) -0.000(3) -0.002(4)
C12 0.029(4) 0.028(4) 0.032(4) 0.007(3) 0.005(3) -0.001(3)
C13 0.028(4) 0.025(4) 0.034(4) 0.010(3) 0.001(3) -0.002(3)
C14 0.039(5) 0.058(6) 0.027(4) 0.009(4) -0.000(4) -0.006(4)
C15 0.038(5) 0.047(5) 0.025(4) 0.012(4) -0.005(3) 0.001(4)
Cd1 0.0232(3) 0.0218(3) 0.0293(3) 0.0008(2) -0.0037(2) -0.0010(2)
I1 0.0487(4) 0.0509(4) 0.0415(4) -0.0004(3) -0.0091(3) -0.0119(3)
N1 0.032(4) 0.031(4) 0.048(5) 0.003(3) -0.003(3) -0.009(3)
N2 0.036(4) 0.031(4) 0.040(4) 0.007(3) -0.003(3) -0.005(3)
N3 0.037(4) 0.035(4) 0.036(4) 0.004(3) -0.008(3) -0.006(3)
N4 0.034(4) 0.025(4) 0.046(4) 0.005(3) -0.009(3) -0.004(3)
N5 0.033(4) 0.035(4) 0.031(4) 0.009(3) -0.002(3) -0.004(3)
N6 0.029(3) 0.034(4) 0.027(3) 0.007(3) -0.003(3) 0.000(3)
O1 0.042(3) 0.032(3) 0.034(3) 0.013(3) -0.004(3) 0.000(3)

loop_
_atom_type_symbol
_atom_type_scat_dispersion_real
_atom_type_scat_dispersion_imag
_atom_type_scat_Cromer_Mann_a1
_atom_type_scat_Cromer_Mann_a2
_atom_type_scat_Cromer_Mann_a3
_atom_type_scat_Cromer_Mann_a4
_atom_type_scat_Cromer_Mann_b1
_atom_type_scat_Cromer_Mann_b2
_atom_type_scat_Cromer_Mann_b3
_atom_type_scat_Cromer_Mann_b4
_atom_type_scat_Cromer_Mann_c
_atom_type_scat_source
_atom_type_scat_dispersion_source
C 0.00347 0.00161 2.31000 1.02000 1.58860 0.86500 20.84390 10.20750 0.56870 51.65120 0.215599998832 'International Tables Volume C Table 6.1.1.4 (pp. 500-502)' 'Henke, Gullikson and Davis, At. Data and Nucl. Data Tables, 1993, 54, 2'
I -0.41187 1.83264 20.14720 18.99490 7.51380 2.27350 4.34700 0.38140 27.76600 66.87760 4.07119989395 'International Tables Volume C Table 6.1.1.4 (pp. 500-502)' 'Henke, Gullikson and Davis, At. Data and Nucl. Data Tables, 1993, 54, 2'
H 0.00000 0.00000 0.49300 0.32291 0.14019 0.04081 10.51090 26.12570 3.14236 57.79970 0.0030380000826 'International Tables Volume C Table 6.1.1.4 (pp. 500-502)' 'Henke, Gullikson and Davis, At. Data and Nucl. Data Tables, 1993, 54, 2'
O 0.01158 0.00611 3.04850 2.28680 1.54630 0.86700 13.27710 5.70110 0.32390 32.90890 0.250800013542 'International Tables Volume C Table 6.1.1.4 (pp. 500-502)' 'Henke, Gullikson and Davis, At. Data and Nucl. Data Tables, 1993, 54, 2'
Cd -0.80532 1.22853 19.22140 17.64440 4.46100 1.60290 0.59460 6.90890 24.70080 87.48250 5.06939983368 'International Tables Volume C Table 6.1.1.4 (pp. 500-502)' 'Henke, Gullikson and Davis, At. Data and Nucl. Data Tables, 1993, 54, 2'
N 0.00653 0.00323 12.21260 3.13220 2.01250 1.16630 0.00570 9.89330 28.99750 0.58260 -11.5290002823 'International Tables Volume C Table 6.1.1.4 (pp. 500-502)' 'Henke, Gullikson and Davis, At. Data and Nucl. Data Tables, 1993, 54, 2'

loop_
_geom_angle_atom_site_label_1
_geom_angle_atom_site_label_2
_geom_angle_atom_site_label_3
_geom_angle
_geom_angle_site_symmetry_1
_geom_angle_site_symmetry_3
_geom_angle_publ_flag
C2 C1 H1 117.6(6) . . ?
N1 C1 H1 117.6(5) . . ?
N1 C1 C2 124.8(9) . . ?
H2 C2 C1 120.5(6) . . ?
C3 C2 C1 118.9(9) . . ?
C3 C2 H2 120.5(6) . . ?
C4 C3 C2 116.8(9) . . ?
C6 C3 C2 118.3(8) . . ?
C6 C3 C4 124.9(8) . . ?
H4 C4 C3 119.9(6) . . ?
C5 C4 C3 120.3(9) . . ?
C5 C4 H4 119.9(6) . . ?
H5 C5 C4 118.1(6) . . ?
N1 C5 C4 123.7(10) . . ?
N1 C5 H5 118.1(6) . . ?
H6 C6 C3 114.5(5) . . ?
N2 C6 C3 131.0(8) . . ?
N2 C6 H6 114.5(5) . . ?
N3 C7 C8 113.1(7) . . ?
O1 C7 C8 116.8(7) . . ?
O1 C7 N3 130.1(8) . . ?
C9 C8 C7 121.1(7) . . ?
C12 C8 C7 120.2(7) . . ?
C12 C8 C9 118.7(8) . . ?
H9 C9 C8 118.3(5) . . ?
N4 C9 C8 123.4(8) . . ?
N4 C9 H9 118.3(5) . . ?
C11 C10 H10 119.1(5) . . ?
N4 C10 H10 119.1(5) . . ?
N4 C10 C11 121.7(8) . . ?
C12 C11 C10 120.2(8) . . ?
N5 C11 C10 119.6(8) . . ?
N5 C11 C12 120.1(7) . . ?
C11 C12 C8 117.1(7) . . ?
H12 C12 C8 121.4(5) . . ?
H12 C12 C11 121.4(5) . . ?
N5 C13 H13 125.3(5) . . ?
N6 C13 H13 125.3(5) . . ?
N6 C13 N5 109.3(7) . . ?
C15 C14 H14 127.6(5) . . ?
N5 C14 H14 127.6(5) . . ?
N5 C14 C15 104.9(8) . . ?
H15 C15 C14 125.0(5) . . ?
N6 C15 C14 110.1(8) . . ?
N6 C15 H15 125.0(4) . . ?
N1 Cd1 I1 92.52(19) 2_546 . ?
N2 Cd1 I1 112.14(18) . . ?
N2 Cd1 N1 89.3(3) . 2_546 ?
N4 Cd1 I1 91.64(17) 4_575 . ?
N4 Cd1 N1 165.8(3) 4_575 2_546 ?
N4 Cd1 N2 76.5(3) 4_575 . ?
N6 Cd1 I1 95.17(17) 3_667 . ?
N6 Cd1 N1 103.9(2) 3_667 2_546 ?
N6 Cd1 N2 149.2(2) 3_667 . ?
N6 Cd1 N4 89.2(2) 3_667 4_575 ?
O1 Cd1 I1 177.46(15) . . ?
O1 Cd1 N1 88.4(2) . 2_546 ?
O1 Cd1 N2 70.2(2) . . ?
O1 Cd1 N4 88.1(2) . 4_575 ?
O1 Cd1 N6 82.3(2) . 3_667 ?
C5 N1 C1 115.2(8) . . ?
Cd1 N1 C1 127.4(6) 2_556 . ?
Cd1 N1 C5 117.3(6) 2_556 . ?
Cd1 N2 C6 129.5(6) . . ?
N3 N2 C6 117.6(7) . . ?
N3 N2 Cd1 112.9(5) . . ?
N2 N3 C7 112.4(7) . . ?
C10 N4 C9 118.8(7) . . ?
Cd1 N4 C9 118.3(5) 4_576 . ?
Cd1 N4 C10 121.4(6) 4_576 . ?
C13 N5 C11 126.1(7) . . ?
C14 N5 C11 125.6(7) . . ?
C14 N5 C13 108.3(7) . . ?
C15 N6 C13 107.4(7) . . ?
Cd1 N6 C13 126.5(5) 3_667 . ?
Cd1 N6 C15 126.0(5) 3_667 . ?
Cd1 O1 C7 112.0(5) . . ?

loop_
_geom_bond_atom_site_label_1
_geom_bond_atom_site_label_2
_geom_bond_distance
_geom_bond_site_symmetry_2
_geom_bond_publ_flag
C1 H1 0.9300 . ?
C1 C2 1.386(14) . ?
C1 N1 1.302(12) . ?
C2 H2 0.9300 . ?
C2 C3 1.388(12) . ?
C3 C4 1.354(14) . ?
C3 C6 1.466(12) . ?
C4 H4 0.9300 . ?
C4 C5 1.369(14) . ?
C5 H5 0.9300 . ?
C5 N1 1.355(12) . ?
C6 H6 0.9300 . ?
C6 N2 1.296(11) . ?
C7 C8 1.522(11) . ?
C7 N3 1.340(11) . ?
C7 O1 1.246(10) . ?
C8 C9 1.391(12) . ?
C8 C12 1.384(11) . ?
C9 H9 0.9300 . ?
C9 N4 1.304(11) . ?
C10 H10 0.9300 . ?
C10 C11 1.369(12) . ?
C10 N4 1.340(11) . ?
C11 C12 1.396(12) . ?
C11 N5 1.431(10) . ?
C12 H12 0.9300 . ?
C13 H13 0.9300 . ?
C13 N5 1.355(10) . ?
C13 N6 1.324(10) . ?
C14 H14 0.9300 . ?
C14 C15 1.361(12) . ?
C14 N5 1.388(11) . ?
C15 H15 0.9300 . ?
C15 N6 1.359(11) . ?
Cd1 I1 2.8225(8) . ?
Cd1 N1 2.404(7) 2_546 ?
Cd1 N2 2.379(7) . ?
Cd1 N4 2.479(7) 4_575 ?
Cd1 N6 2.321(6) 3_667 ?
Cd1 O1 2.293(6) . ?
N2 N3 1.381(10) . ?

loop_
_smtbx_masks_void_nr
_smtbx_masks_void_average_x
_smtbx_masks_void_average_y
_smtbx_masks_void_average_z
_smtbx_masks_void_volume
_smtbx_masks_void_count_electrons
_smtbx_masks_void_content
1 0.000 0.001 -0.185 840.3 0.0 ?
